data_4033843
loop_
_publ_author_name
'Zhao, Yun-Long'
'Cheng, Ying'

_publ_section_title
;
 Construction of Complex Bisether-Bridged Medium-Sized Cyclic Compounds
 from <i>o</i>-(1-(Acyloxy)propargyl)benzaldehydes under Base and Acid
 Catalysis.
;
_journal_issue 17
_journal_name_full 'The Journal of organic chemistry'
_journal_page_first 11114
_journal_page_last 11124
_journal_paper_doi 10.1021/acs.joc.9b01677
_journal_volume 84
_journal_year 2019
_chemical_formula_moiety 'C24 H20 O6'
_chemical_formula_sum 'C24 H20 O6'
_chemical_formula_weight 404.40
_space_group_crystal_system orthorhombic
_space_group_IT_number 61
_space_group_name_Hall '-P 2ac 2ab'
_space_group_name_H-M_alt 'P b c a'
_atom_sites_solution_hydrogens geom
_atom_sites_solution_primary dual
_audit_creation_date 2019-02-18
_audit_creation_method
;
Olex2 1.2
(compiled 2018.05.29 svn.r3508 for OlexSys, GUI svn.r5506)
;
_cell_angle_alpha 90
_cell_angle_beta 90
_cell_angle_gamma 90
_cell_formula_units_Z 8
_cell_length_a 20.3439(4)
_cell_length_b 8.3230(2)
_cell_length_c 22.9542(5)
_cell_measurement_reflns_used 7433
_cell_measurement_temperature 100.00(10)
_cell_measurement_theta_max 75.3160
_cell_measurement_theta_min 3.8360
_cell_volume 3886.66(15)
_computing_cell_refinement 'CrysAlisPro 1.171.40.35a (Rigaku OD, 2018)'
_computing_data_collection 'CrysAlisPro 1.171.40.35a (Rigaku OD, 2018)'
_computing_data_reduction 'CrysAlisPro 1.171.40.35a (Rigaku OD, 2018)'
_computing_molecular_graphics 'Olex2 (Dolomanov et al., 2009)'
_computing_publication_material 'Olex2 (Dolomanov et al., 2009)'
_computing_structure_refinement 'ShelXL (Sheldrick, 2015)'
_computing_structure_solution 'ShelXT (Sheldrick, 2015)'
_diffrn_ambient_environment N~2~
_diffrn_ambient_temperature 100.00(10)
_diffrn_detector 'CCD plate'
_diffrn_detector_area_resol_mean 10.0000
_diffrn_detector_type HyPix
_diffrn_measured_fraction_theta_full 0.999
_diffrn_measured_fraction_theta_max 0.961
_diffrn_measurement_details
;
List of Runs (angles in degrees, time in seconds):

  # Type    Start    End  Width  t~exp~   \w     \q     \k     \f   Frames
--------------------------------------------------------------------------
  1  \w    -59.00  -3.00   0.50    0.50    --  -47.70  37.00 131.00  112
  2  \w   -124.00 -82.00   0.50    2.00    -- -102.00-104.00-119.00   84
  3  \w     92.00 117.00   0.50    2.00    --  104.75  37.00 131.00   50
  4  \w     41.00 107.00   0.50    2.00    --  104.75 -93.00 138.00  132
  5  \w    -45.00   7.00   0.50    0.50    --  -47.70  37.00-180.00  104
  6  \w   -119.00 -72.00   0.50    0.50    --  -47.70-125.00 120.00   94
  7  \w     33.00  76.00   0.50    0.50    --   47.70  57.00-120.00   86
  8  \w    -83.00 -30.00   0.50    2.00    -- -102.00 125.00 -90.00  106
  9  \w     32.00 117.00   0.50    2.00    --  104.75 -37.00 -24.00  170
 10  \w     34.00 102.00   0.50    2.00    --  104.75-125.00-120.00  136
;
_diffrn_measurement_device 'four-circle diffractometer'
_diffrn_measurement_device_type 'XtaLAB Synergy R, DW system, HyPix'
_diffrn_measurement_method '\w scans'
_diffrn_orient_matrix_type 'CrysAlisPro convention (1999,Acta A55,543-557)'
_diffrn_orient_matrix_UB_11 0.0266774000
_diffrn_orient_matrix_UB_12 0.1652907000
_diffrn_orient_matrix_UB_13 -0.0187941000
_diffrn_orient_matrix_UB_21 -0.0678205000
_diffrn_orient_matrix_UB_22 0.0430925000
_diffrn_orient_matrix_UB_23 -0.0255218000
_diffrn_orient_matrix_UB_31 -0.0209063000
_diffrn_orient_matrix_UB_32 0.0707827000
_diffrn_orient_matrix_UB_33 0.0591497000
_diffrn_radiation_monochromator mirror
_diffrn_radiation_probe x-ray
_diffrn_radiation_type CuK\a
_diffrn_radiation_wavelength 1.54184
_diffrn_reflns_av_R_equivalents 0.0325
_diffrn_reflns_av_unetI/netI 0.0320
_diffrn_reflns_Laue_measured_fraction_full 0.999
_diffrn_reflns_Laue_measured_fraction_max 0.961
_diffrn_reflns_limit_h_max 25
_diffrn_reflns_limit_h_min -25
_diffrn_reflns_limit_k_max 10
_diffrn_reflns_limit_k_min -9
_diffrn_reflns_limit_l_max 28
_diffrn_reflns_limit_l_min -25
_diffrn_reflns_number 13714
_diffrn_reflns_point_group_measured_fraction_full 0.999
_diffrn_reflns_point_group_measured_fraction_max 0.961
_diffrn_reflns_theta_full 67.684
_diffrn_reflns_theta_max 75.593
_diffrn_reflns_theta_min 3.851
_diffrn_source 'Rotating-anode X-ray tube'
_diffrn_source_type 'Rigaku (Cu) X-ray Source'
_exptl_absorpt_coefficient_mu 0.822
_exptl_absorpt_correction_T_max 1.00000
_exptl_absorpt_correction_T_min 0.86446
_exptl_absorpt_correction_type multi-scan
_exptl_absorpt_process_details
;
CrysAlisPro 1.171.40.35a (Rigaku Oxford Diffraction, 2018)
Empirical absorption correction using spherical harmonics,
 implemented in SCALE3 ABSPACK scaling algorithm.
;
_exptl_crystal_colour colourless
_exptl_crystal_colour_primary colourless
_exptl_crystal_density_diffrn 1.382
_exptl_crystal_description needle
_exptl_crystal_F_000 1696
_exptl_crystal_size_max 0.3
_exptl_crystal_size_mid 0.03
_exptl_crystal_size_min 0.01
_refine_diff_density_max 0.238
_refine_diff_density_min -0.250
_refine_diff_density_rms 0.050
_refine_ls_extinction_method none
_refine_ls_goodness_of_fit_ref 1.075
_refine_ls_hydrogen_treatment constr
_refine_ls_matrix_type full
_refine_ls_number_parameters 273
_refine_ls_number_reflns 3887
_refine_ls_number_restraints 0
_refine_ls_restrained_S_all 1.075
_refine_ls_R_factor_all 0.0434
_refine_ls_R_factor_gt 0.0378
_refine_ls_shift/su_max 0.001
_refine_ls_shift/su_mean 0.000
_refine_ls_structure_factor_coef Fsqd
_refine_ls_weighting_details 'w=1/[\s^2^(Fo^2^)+(0.0410P)^2^+2.2473P] where P=(Fo^2^+2Fc^2^)/3'
_refine_ls_weighting_scheme calc
_refine_ls_wR_factor_gt 0.0940
_refine_ls_wR_factor_ref 0.1000
_reflns_Friedel_coverage 0.000
_reflns_number_gt 3482
_reflns_number_total 3887
_reflns_threshold_expression 'I > 2\s(I)'
_cod_data_source_file jo9b01677_si_002.cif
_cod_data_source_block 20190104a
_cod_database_code 4033843
_shelx_shelxl_version_number 2014/7
_chemical_oxdiff_formula c1h1n1o1Cl1
_shelx_space_group_comment
;
The symmetry employed for this shelxl refinement is uniquely defined
by the following loop, which should always be used as a source of
symmetry information in preference to the above space-group names.
They are only intended as comments.
;
_shelx_estimated_absorpt_t_max 0.992
_shelx_estimated_absorpt_t_min 0.791
_diffrn_oxdiff_digest_frames
;
0129558eba64f97d5753bad44d2041d791000454182
;
_reflns_odcompleteness_completeness 99.95
_reflns_odcompleteness_iscentric 1
_reflns_odcompleteness_theta 66.97
_olex2_refinement_description
;
1. Fixed Uiso
 At 1.2 times of:
  All C(H) groups, All C(H,H) groups
 At 1.5 times of:
  All C(H,H,H) groups
2.a Ternary CH refined with riding coordinates:
 C1(H1), C13(H13)
2.b Secondary CH2 refined with riding coordinates:
 C12(H12A,H12B)
2.c Aromatic/amide H refined with riding coordinates:
 C3(H3), C4(H4), C5(H5), C6(H6), C15(H15), C16(H16), C17(H17), C18(H18)
2.d X=CH2 refined with riding coordinates:
 C22(H22A,H22B)
2.e Idealised Me refined as rotating group:
 C10(H10A,H10B,H10C), C24(H24A,H24B,H24C)
;
_olex2_submission_special_instructions 'No special instructions were received'
_oxdiff_exptl_absorpt_empirical_details
;
Empirical correction (ABSPACK) includes:
- Absorption correction using spherical harmonics
- Frame scaling
;
_oxdiff_exptl_absorpt_empirical_full_max 2.407
_oxdiff_exptl_absorpt_empirical_full_min 0.590

loop_
_space_group_symop_operation_xyz
'x, y, z'
'-x+1/2, -y, z+1/2'
'-x, y+1/2, -z+1/2'
'x+1/2, -y+1/2, -z'
'-x, -y, -z'
'x-1/2, y, -z-1/2'
'x, -y-1/2, z-1/2'
'-x-1/2, y-1/2, z'

loop_
_atom_site_label
_atom_site_type_symbol
_atom_site_fract_x
_atom_site_fract_y
_atom_site_fract_z
_atom_site_U_iso_or_equiv
_atom_site_adp_type
_atom_site_occupancy
_atom_site_site_symmetry_order
_atom_site_calc_flag
_atom_site_refinement_flags_posn
C1 C 0.56758(6) 0.61736(17) 0.34764(6) 0.0170(3) Uani 1 1 d .
H1 H 0.5471 0.5241 0.3664 0.020 Uiso 1 1 calc R
C2 C 0.61523(6) 0.55418(17) 0.30261(6) 0.0175(3) Uani 1 1 d .
C3 C 0.64222(7) 0.40174(18) 0.30598(6) 0.0211(3) Uani 1 1 d .
H3 H 0.6329 0.3364 0.3378 0.025 Uiso 1 1 calc R
C4 C 0.68340(7) 0.34601(19) 0.26171(7) 0.0254(3) Uani 1 1 d .
H4 H 0.7013 0.2434 0.2639 0.030 Uiso 1 1 calc R
C5 C 0.69749(7) 0.4442(2) 0.21451(6) 0.0251(3) Uani 1 1 d .
H5 H 0.7259 0.4080 0.1856 0.030 Uiso 1 1 calc R
C6 C 0.66965(7) 0.59580(19) 0.20997(6) 0.0222(3) Uani 1 1 d .
H6 H 0.6791 0.6604 0.1780 0.027 Uiso 1 1 calc R
C7 C 0.62742(6) 0.65140(17) 0.25353(6) 0.0190(3) Uani 1 1 d .
C8 C 0.59334(7) 0.80483(17) 0.25199(6) 0.0187(3) Uani 1 1 d .
C9 C 0.59698(7) 0.94994(18) 0.16422(6) 0.0197(3) Uani 1 1 d .
C10 C 0.62742(7) 1.0927(2) 0.13582(6) 0.0255(3) Uani 1 1 d .
H10A H 0.6149 1.1881 0.1565 0.038 Uiso 1 1 calc GR
H10B H 0.6125 1.0999 0.0962 0.038 Uiso 1 1 calc GR
H10C H 0.6744 1.0819 0.1364 0.038 Uiso 1 1 calc GR
C11 C 0.54132(7) 0.83229(17) 0.28641(6) 0.0183(3) Uani 1 1 d .
C12 C 0.51300(7) 0.98853(18) 0.30414(6) 0.0208(3) Uani 1 1 d .
H12A H 0.4654 0.9841 0.3022 0.025 Uiso 1 1 calc R
H12B H 0.5281 1.0727 0.2782 0.025 Uiso 1 1 calc R
C13 C 0.53536(7) 1.02464(17) 0.36743(6) 0.0189(3) Uani 1 1 d .
H13 H 0.5226 1.1358 0.3759 0.023 Uiso 1 1 calc R
C14 C 0.50459(6) 0.92102(17) 0.41384(6) 0.0170(3) Uani 1 1 d .
C15 C 0.44534(7) 0.96614(17) 0.43984(6) 0.0194(3) Uani 1 1 d .
H15 H 0.4234 1.0575 0.4270 0.023 Uiso 1 1 calc R
C16 C 0.41913(7) 0.87524(17) 0.48482(6) 0.0197(3) Uani 1 1 d .
H16 H 0.3793 0.9045 0.5017 0.024 Uiso 1 1 calc R
C17 C 0.45260(7) 0.74014(18) 0.50466(6) 0.0195(3) Uani 1 1 d .
H17 H 0.4355 0.6802 0.5353 0.023 Uiso 1 1 calc R
C18 C 0.51157(7) 0.69434(17) 0.47875(6) 0.0178(3) Uani 1 1 d .
H18 H 0.5339 0.6040 0.4921 0.021 Uiso 1 1 calc R
C19 C 0.53708(6) 0.78375(17) 0.43285(6) 0.0164(3) Uani 1 1 d .
C20 C 0.59601(6) 0.72816(16) 0.39778(6) 0.0154(3) Uani 1 1 d .
C21 C 0.63679(7) 0.87041(17) 0.37629(6) 0.0171(3) Uani 1 1 d .
C22 C 0.70075(7) 0.86176(18) 0.36512(6) 0.0216(3) Uani 1 1 d .
H22A H 0.7237 0.9535 0.3542 0.026 Uiso 1 1 calc R
H22B H 0.7225 0.7639 0.3682 0.026 Uiso 1 1 calc R
C23 C 0.66944(6) 0.65919(18) 0.47768(6) 0.0176(3) Uani 1 1 d .
C24 C 0.71470(8) 0.5273(2) 0.49660(6) 0.0262(3) Uani 1 1 d .
H24A H 0.6903 0.4293 0.5006 0.039 Uiso 1 1 calc GR
H24B H 0.7342 0.5550 0.5333 0.039 Uiso 1 1 calc GR
H24C H 0.7486 0.5132 0.4680 0.039 Uiso 1 1 calc GR
O1 O 0.51642(4) 0.70456(12) 0.31862(4) 0.0177(2) Uani 1 1 d .
O2 O 0.62074(5) 0.93109(13) 0.21963(4) 0.0208(2) Uani 1 1 d .
O3 O 0.55692(5) 0.86171(13) 0.14303(4) 0.0270(2) Uani 1 1 d .
O4 O 0.60624(5) 1.01757(12) 0.37123(4) 0.0188(2) Uani 1 1 d .
O5 O 0.63768(5) 0.61383(12) 0.42783(4) 0.0170(2) Uani 1 1 d .
O6 O 0.66173(5) 0.78582(13) 0.50153(4) 0.0219(2) Uani 1 1 d .

loop_
_atom_site_aniso_label
_atom_site_aniso_U_11
_atom_site_aniso_U_22
_atom_site_aniso_U_33
_atom_site_aniso_U_23
_atom_site_aniso_U_13
_atom_site_aniso_U_12
C1 0.0141(6) 0.0190(6) 0.0177(6) 0.0012(5) -0.0019(5) 0.0007(5)
C2 0.0123(6) 0.0227(7) 0.0176(6) -0.0032(5) -0.0026(5) -0.0013(5)
C3 0.0186(7) 0.0242(7) 0.0204(7) -0.0028(6) -0.0031(5) 0.0007(6)
C4 0.0204(7) 0.0279(8) 0.0280(7) -0.0072(6) -0.0031(6) 0.0055(6)
C5 0.0179(7) 0.0333(8) 0.0241(7) -0.0087(6) 0.0009(5) 0.0013(6)
C6 0.0172(6) 0.0284(7) 0.0209(7) -0.0038(6) 0.0007(5) -0.0048(6)
C7 0.0141(6) 0.0235(7) 0.0194(6) -0.0034(6) -0.0022(5) -0.0022(5)
C8 0.0172(6) 0.0226(7) 0.0164(6) 0.0015(5) -0.0023(5) -0.0040(5)
C9 0.0177(6) 0.0247(7) 0.0166(6) -0.0024(6) 0.0003(5) 0.0029(6)
C10 0.0243(7) 0.0311(8) 0.0211(7) 0.0046(6) 0.0000(6) -0.0001(6)
C11 0.0172(6) 0.0220(7) 0.0156(6) 0.0022(5) -0.0038(5) -0.0005(5)
C12 0.0201(7) 0.0242(7) 0.0180(7) 0.0031(5) -0.0012(5) 0.0039(6)
C13 0.0165(6) 0.0203(7) 0.0198(7) 0.0015(5) -0.0013(5) 0.0022(5)
C14 0.0161(6) 0.0191(7) 0.0157(6) -0.0021(5) -0.0028(5) -0.0001(5)
C15 0.0168(6) 0.0219(7) 0.0194(6) -0.0022(5) -0.0026(5) 0.0033(6)
C16 0.0148(6) 0.0233(7) 0.0208(6) -0.0057(6) 0.0015(5) 0.0004(5)
C17 0.0183(6) 0.0222(7) 0.0179(6) -0.0013(5) 0.0017(5) -0.0032(6)
C18 0.0167(6) 0.0179(6) 0.0187(6) -0.0002(5) -0.0014(5) -0.0001(5)
C19 0.0138(6) 0.0189(6) 0.0164(6) -0.0020(5) -0.0010(5) -0.0008(5)
C20 0.0134(6) 0.0168(6) 0.0161(6) 0.0012(5) -0.0014(5) 0.0020(5)
C21 0.0185(6) 0.0181(7) 0.0146(6) -0.0010(5) -0.0017(5) 0.0000(5)
C22 0.0194(7) 0.0235(7) 0.0218(7) 0.0001(6) 0.0007(5) -0.0021(6)
C23 0.0130(6) 0.0245(7) 0.0154(6) 0.0012(5) 0.0012(5) 0.0005(5)
C24 0.0224(7) 0.0333(8) 0.0228(7) 0.0025(6) -0.0043(6) 0.0074(6)
O1 0.0137(4) 0.0215(5) 0.0179(4) 0.0017(4) -0.0025(4) 0.0011(4)
O2 0.0205(5) 0.0252(5) 0.0166(5) 0.0020(4) -0.0023(4) -0.0043(4)
O3 0.0288(6) 0.0293(6) 0.0228(5) -0.0018(4) -0.0055(4) -0.0032(5)
O4 0.0166(5) 0.0170(5) 0.0229(5) 0.0021(4) -0.0006(4) 0.0001(4)
O5 0.0153(4) 0.0195(5) 0.0162(4) 0.0008(4) -0.0023(4) 0.0029(4)
O6 0.0175(5) 0.0278(6) 0.0204(5) -0.0033(4) -0.0009(4) 0.0007(4)

loop_
_atom_type_symbol
_atom_type_description
_atom_type_scat_dispersion_real
_atom_type_scat_dispersion_imag
_atom_type_scat_source
C C 0.0181 0.0091 'International Tables Vol C Tables 4.2.6.8 and 6.1.1.4'
H H 0.0000 0.0000 'International Tables Vol C Tables 4.2.6.8 and 6.1.1.4'
O O 0.0492 0.0322 'International Tables Vol C Tables 4.2.6.8 and 6.1.1.4'

loop_
_geom_angle_atom_site_label_1
_geom_angle_atom_site_label_2
_geom_angle_atom_site_label_3
_geom_angle
C2 C1 C20 117.72(11)
O1 C1 C2 108.92(10)
O1 C1 C20 107.94(10)
C3 C2 C1 122.33(13)
C3 C2 C7 120.08(13)
C7 C2 C1 117.38(12)
C2 C3 C4 120.11(14)
C5 C4 C3 119.79(14)
C4 C5 C6 120.68(14)
C5 C6 C7 119.92(14)
C2 C7 C8 116.10(12)
C6 C7 C2 119.35(13)
C6 C7 C8 124.54(13)
C11 C8 C7 120.81(13)
C11 C8 O2 119.89(13)
O2 C8 C7 118.78(12)
O2 C9 C10 110.54(12)
O3 C9 C10 126.37(13)
O3 C9 O2 123.09(13)
C8 C11 C12 128.28(13)
C8 C11 O1 118.09(13)
O1 C11 C12 112.58(11)
C11 C12 C13 108.27(11)
C14 C13 C12 115.42(12)
O4 C13 C12 109.93(11)
O4 C13 C14 110.40(11)
C15 C14 C13 120.46(12)
C19 C14 C13 119.65(12)
C19 C14 C15 119.82(13)
C16 C15 C14 120.23(13)
C15 C16 C17 119.78(13)
C16 C17 C18 120.21(13)
C19 C18 C17 119.93(13)
C14 C19 C18 120.01(12)
C14 C19 C20 117.39(12)
C18 C19 C20 122.28(12)
C19 C20 C1 105.94(10)
C19 C20 C21 111.36(11)
C21 C20 C1 114.51(11)
O5 C20 C1 100.20(10)
O5 C20 C19 114.21(10)
O5 C20 C21 110.19(10)
C22 C21 C20 123.53(13)
C22 C21 O4 118.27(13)
O4 C21 C20 118.11(11)
O5 C23 C24 109.34(12)
O6 C23 C24 126.37(13)
O6 C23 O5 124.30(13)
C11 O1 C1 111.69(10)
C9 O2 C8 115.93(11)
C21 O4 C13 119.40(11)
C23 O5 C20 119.57(10)

loop_
_geom_bond_atom_site_label_1
_geom_bond_atom_site_label_2
_geom_bond_distance
C1 C2 1.5115(18)
C1 C20 1.5842(18)
C1 O1 1.4331(16)
C2 C3 1.385(2)
C2 C7 1.409(2)
C3 C4 1.396(2)
C4 C5 1.387(2)
C5 C6 1.387(2)
C6 C7 1.397(2)
C7 C8 1.454(2)
C8 C11 1.3403(19)
C8 O2 1.4025(17)
C9 C10 1.490(2)
C9 O2 1.3697(17)
C9 O3 1.1999(18)
C11 C12 1.479(2)
C11 O1 1.3905(17)
C12 C13 1.5519(18)
C13 C14 1.5068(19)
C13 O4 1.4458(16)
C14 C15 1.3964(19)
C14 C19 1.3903(19)
C15 C16 1.386(2)
C16 C17 1.391(2)
C17 C18 1.3922(19)
C18 C19 1.3903(19)
C19 C20 1.5164(18)
C20 C21 1.5274(19)
C20 O5 1.4490(15)
C21 C22 1.328(2)
C21 O4 1.3784(17)
C23 C24 1.497(2)
C23 O5 1.3673(16)
C23 O6 1.1980(18)
